data_4112239
loop_
_publ_author_name
'Uwe V. Monkowius'
'Stefan D. Nogai'
'Hubert Schmidbaur'

_publ_contact_author_address
;
 Anorganische und Analytische Chemie 
 Technische Universitaet Muenchen 
 Lichtenbergstr. 4 
 Garching 
 D-85747 
 GERMANY 
;
_publ_contact_author_email H.Schmidbaur@lrz.tu-muenchen.de
_publ_contact_author_fax '++49 89 2891-3125'
_publ_contact_author_name 'Prof Hubert Schmidbaur'
_publ_contact_author_phone '++49 89 2891-3130'
_publ_section_title
;
 The Tetra(vinyl)phosphonium Cation [(CH2CH)4P]+
;
_journal_name_full 'Journal of the American Chemical Society'
_journal_page_first 1632
_journal_page_last 1633
_journal_paper_doi 10.1021/ja0399019
_journal_volume 126
_journal_year 2004
_chemical_formula_sum 'C12 H20 I P'
_chemical_formula_weight 322.15
_chemical_name_common '[CyPVi3]+I-'
_chemical_name_systematic
; 
 ? 
;
_space_group_IT_number 14
_symmetry_cell_setting monoclinic
_symmetry_space_group_name_Hall '-P 2yn'
_symmetry_space_group_name_H-M 'P 1 21/n 1'
_atom_sites_solution_hydrogens difmap
_atom_sites_solution_primary direct
_atom_sites_solution_secondary difmap
_audit_creation_method SHELXL-97
_cell_angle_alpha 90.00
_cell_angle_beta 90.2530(10)
_cell_angle_gamma 90.00
_cell_formula_units_Z 4
_cell_length_a 7.10980(10)
_cell_length_b 24.8571(6)
_cell_length_c 8.1218(2)
_cell_measurement_reflns_used 35444
_cell_measurement_temperature 143(2)
_cell_volume 1435.34(5)
_computing_cell_refinement DENZO
_computing_data_collection XPRESS
_computing_data_reduction SCALEPACK
_computing_molecular_graphics SHELXTL-PLUS
_computing_publication_material 'SHELXL-97 (Sheldrick, 1997)'
_computing_structure_refinement 'SHELXL-97 (Sheldrick, 1997)'
_computing_structure_solution 'SHELXS-97 (Sheldrick, 1990)'
_diffrn_ambient_temperature 143(2)
_diffrn_measured_fraction_theta_full 0.950
_diffrn_measured_fraction_theta_max 0.950
_diffrn_measurement_device_type 'NONIUS DIP 2020'
_diffrn_measurement_method phi-rotation
_diffrn_radiation_monochromator graphite
_diffrn_radiation_source 'fine-focus sealed tube'
_diffrn_radiation_type MoK\a
_diffrn_radiation_wavelength 0.71073
_diffrn_reflns_av_R_equivalents 0.044
_diffrn_reflns_av_sigmaI/netI 0.0301
_diffrn_reflns_limit_h_max 8
_diffrn_reflns_limit_h_min -8
_diffrn_reflns_limit_k_max 30
_diffrn_reflns_limit_k_min -30
_diffrn_reflns_limit_l_max 10
_diffrn_reflns_limit_l_min -10
_diffrn_reflns_number 35444
_diffrn_reflns_theta_full 26.15
_diffrn_reflns_theta_max 26.15
_diffrn_reflns_theta_min 3.28
_exptl_absorpt_coefficient_mu 2.310
_exptl_absorpt_correction_T_max 0.815
_exptl_absorpt_correction_T_min 0.441
_exptl_absorpt_correction_type refdelf
_exptl_absorpt_process_details
;
Platon Delabs
(See: Walker, N. & Stuart, D. (1983) Acta Cryst. A39, 158-166) 
;
_exptl_crystal_colour colourless
_exptl_crystal_density_diffrn 1.491
_exptl_crystal_description plate
_exptl_crystal_F_000 640
_exptl_crystal_size_max 0.10
_exptl_crystal_size_mid 0.08
_exptl_crystal_size_min 0.05
_refine_diff_density_max 0.545
_refine_diff_density_min -0.412
_refine_diff_density_rms 0.073
_refine_ls_extinction_method none
_refine_ls_goodness_of_fit_ref 1.113
_refine_ls_hydrogen_treatment refall
_refine_ls_matrix_type full
_refine_ls_number_parameters 207
_refine_ls_number_reflns 2720
_refine_ls_number_restraints 0
_refine_ls_restrained_S_all 1.113
_refine_ls_R_factor_all 0.0308
_refine_ls_R_factor_gt 0.0264
_refine_ls_shift/su_max 0.001
_refine_ls_shift/su_mean 0.000
_refine_ls_structure_factor_coef Fsqd
_refine_ls_weighting_details 'calc w=1/[\s^2^(Fo^2^)+(0.0162P)^2^+1.4398P] where P=(Fo^2^+2Fc^2^)/3'
_refine_ls_weighting_scheme calc
_refine_ls_wR_factor_gt 0.0574
_refine_ls_wR_factor_ref 0.0597
_reflns_number_gt 2480
_reflns_number_total 2720
_reflns_threshold_expression >2sigma(I)
_cod_data_source_file ja0399019si20031202_101949.cif
_cod_data_source_block uwe29
_cod_database_code 4112239

loop_
_symmetry_equiv_pos_as_xyz
'x, y, z'
'-x+1/2, y+1/2, -z+1/2'
'-x, -y, -z'
'x-1/2, -y-1/2, z-1/2'

loop_
_atom_site_label
_atom_site_type_symbol
_atom_site_fract_x
_atom_site_fract_y
_atom_site_fract_z
_atom_site_U_iso_or_equiv
_atom_site_adp_type
_atom_site_occupancy
_atom_site_symmetry_multiplicity
_atom_site_calc_flag
I1 I 0.88834(3) 0.100377(8) 0.31400(2) 0.03105(8) Uani 1 1 d
P1 P 1.59193(10) 0.10657(3) 0.76829(9) 0.02234(16) Uani 1 1 d
C11 C 1.7231(4) 0.16697(11) 0.7177(3) 0.0228(6) Uani 1 1 d
H11A H 1.733(4) 0.1657(12) 0.606(4) 0.023(8) Uiso 1 1 d
C12 C 1.9214(4) 0.16522(12) 0.7933(4) 0.0288(6) Uani 1 1 d
H12B H 1.911(5) 0.1621(13) 0.909(4) 0.029(8) Uiso 1 1 d
H12A H 1.986(5) 0.1330(14) 0.749(4) 0.034(9) Uiso 1 1 d
C13 C 2.0309(5) 0.21591(13) 0.7488(5) 0.0363(7) Uani 1 1 d
H13B H 2.050(5) 0.2170(13) 0.640(4) 0.028(8) Uiso 1 1 d
H13A H 2.156(5) 0.2155(14) 0.797(4) 0.043(10) Uiso 1 1 d
C14 C 1.9254(5) 0.26664(13) 0.7985(5) 0.0413(8) Uani 1 1 d
H14B H 1.919(6) 0.2644(16) 0.924(5) 0.056(12) Uiso 1 1 d
H14A H 1.993(6) 0.2976(18) 0.775(5) 0.059(12) Uiso 1 1 d
C15 C 1.7304(5) 0.26809(12) 0.7215(5) 0.0397(8) Uani 1 1 d
H15B H 1.663(5) 0.2998(15) 0.758(4) 0.039(9) Uiso 1 1 d
H15A H 1.740(6) 0.2690(16) 0.601(5) 0.052(11) Uiso 1 1 d
C16 C 1.6171(4) 0.21806(11) 0.7683(4) 0.0298(6) Uani 1 1 d
H16B H 1.593(5) 0.2178(13) 0.887(4) 0.038(9) Uiso 1 1 d
H16A H 1.499(5) 0.2191(13) 0.714(4) 0.036(9) Uiso 1 1 d
C21 C 1.3963(4) 0.10020(13) 0.6322(4) 0.0312(7) Uani 1 1 d
H21A H 1.350(6) 0.1284(18) 0.587(6) 0.065(13) Uiso 1 1 d
C22 C 1.3199(5) 0.05321(15) 0.5968(5) 0.0429(8) Uani 1 1 d
H22B H 1.221(5) 0.0530(15) 0.520(5) 0.044(10) Uiso 1 1 d
H22A H 1.369(5) 0.0219(16) 0.646(5) 0.051(11) Uiso 1 1 d
C31 C 1.5140(4) 0.11143(11) 0.9756(4) 0.0271(6) Uani 1 1 d
H31A H 1.611(5) 0.1181(14) 1.055(4) 0.038(9) Uiso 1 1 d
C32 C 1.3356(5) 0.10613(13) 1.0187(5) 0.0376(8) Uani 1 1 d
H32B H 1.230(7) 0.0962(18) 0.938(6) 0.072(14) Uiso 1 1 d
H32A H 1.305(6) 0.1113(15) 1.133(5) 0.053(11) Uiso 1 1 d
C41 C 1.7398(4) 0.04916(11) 0.7494(4) 0.0275(6) Uani 1 1 d
H41A H 1.786(5) 0.0461(13) 0.650(4) 0.033(9) Uiso 1 1 d
C42 C 1.7858(5) 0.01841(13) 0.8745(4) 0.0372(7) Uani 1 1 d
H42B H 1.872(5) -0.0114(14) 0.853(4) 0.032(8) Uiso 1 1 d
H42A H 1.744(6) 0.0256(17) 0.986(5) 0.061(12) Uiso 1 1 d

loop_
_atom_site_aniso_label
_atom_site_aniso_U_11
_atom_site_aniso_U_22
_atom_site_aniso_U_33
_atom_site_aniso_U_23
_atom_site_aniso_U_13
_atom_site_aniso_U_12
I1 0.03438(13) 0.03404(12) 0.02474(12) -0.00147(8) 0.00080(8) 0.00112(8)
P1 0.0253(3) 0.0176(3) 0.0241(4) -0.0003(3) -0.0030(3) 0.0010(3)
C11 0.0244(14) 0.0221(14) 0.0219(14) -0.0001(10) -0.0005(12) 0.0005(10)
C12 0.0253(14) 0.0276(16) 0.0336(17) 0.0034(13) -0.0027(13) -0.0003(12)
C13 0.0322(17) 0.0360(18) 0.0406(19) 0.0029(14) -0.0028(16) -0.0066(13)
C14 0.047(2) 0.0242(16) 0.052(2) 0.0009(15) -0.0039(17) -0.0096(14)
C15 0.046(2) 0.0168(15) 0.056(2) 0.0033(14) 0.0012(18) 0.0009(13)
C16 0.0306(16) 0.0216(15) 0.0373(18) -0.0013(12) 0.0008(14) 0.0037(12)
C21 0.0301(15) 0.0289(16) 0.0344(17) 0.0022(13) -0.0083(13) 0.0019(12)
C22 0.0402(19) 0.038(2) 0.051(2) -0.0051(16) -0.0174(17) -0.0016(15)
C31 0.0327(16) 0.0210(14) 0.0274(15) 0.0012(11) 0.0007(13) 0.0013(11)
C32 0.045(2) 0.0288(17) 0.039(2) 0.0037(13) 0.0078(17) 0.0052(14)
C41 0.0344(15) 0.0188(13) 0.0294(15) -0.0024(11) 0.0025(13) 0.0006(11)
C42 0.0485(19) 0.0231(15) 0.0401(19) -0.0013(13) -0.0042(16) 0.0088(14)

loop_
_atom_type_symbol
_atom_type_description
_atom_type_scat_dispersion_real
_atom_type_scat_dispersion_imag
_atom_type_scat_source
C C 0.0033 0.0016 'International Tables Vol C Tables 4.2.6.8 and 6.1.1.4'
H H 0.0000 0.0000 'International Tables Vol C Tables 4.2.6.8 and 6.1.1.4'
P P 0.1023 0.0942 'International Tables Vol C Tables 4.2.6.8 and 6.1.1.4'
I I -0.4742 1.8119 'International Tables Vol C Tables 4.2.6.8 and 6.1.1.4'

loop_
_geom_angle_atom_site_label_1
_geom_angle_atom_site_label_2
_geom_angle_atom_site_label_3
_geom_angle
C31 P1 C41 108.81(14)
C31 P1 C21 110.36(16)
C41 P1 C21 109.61(15)
C31 P1 C11 108.69(13)
C41 P1 C11 109.84(14)
C21 P1 C11 109.51(14)
C16 C11 C12 111.6(2)
C16 C11 P1 111.7(2)
C12 C11 P1 110.96(19)
C16 C11 H11A 109.6(19)
C12 C11 H11A 109(2)
P1 C11 H11A 103.9(19)
C13 C12 C11 110.5(3)
C13 C12 H12B 110(2)
C11 C12 H12B 109(2)
C13 C12 H12A 110(2)
C11 C12 H12A 108(2)
H12B C12 H12A 109(3)
C14 C13 C12 111.6(3)
C14 C13 H13B 108(2)
C12 C13 H13B 110(2)
C14 C13 H13A 111(2)
C12 C13 H13A 111(2)
H13B C13 H13A 105(3)
C15 C14 C13 111.1(3)
C15 C14 H14B 112(2)
C13 C14 H14B 104(2)
C15 C14 H14A 112(3)
C13 C14 H14A 112(3)
H14B C14 H14A 106(3)
C14 C15 C16 111.0(3)
C14 C15 H15B 110(2)
C16 C15 H15B 109(2)
C14 C15 H15A 110(2)
C16 C15 H15A 108(2)
H15B C15 H15A 109(3)
C15 C16 C11 110.3(3)
C15 C16 H16B 110(2)
C11 C16 H16B 110(2)
C15 C16 H16A 109(2)
C11 C16 H16A 109(2)
H16B C16 H16A 108(3)
C22 C21 P1 122.3(3)
C22 C21 H21A 118(3)
P1 C21 H21A 119(3)
C21 C22 H22B 117(2)
C21 C22 H22A 119(2)
H22B C22 H22A 123(3)
C32 C31 P1 123.1(3)
C32 C31 H31A 122(2)
P1 C31 H31A 115(2)
C31 C32 H32B 124(3)
C31 C32 H32A 117(3)
H32B C32 H32A 119(4)
C42 C41 P1 123.1(3)
C42 C41 H41A 125(2)
P1 C41 H41A 112(2)
C41 C42 H42B 117.3(19)
C41 C42 H42A 123(3)
H42B C42 H42A 120(3)

loop_
_geom_bond_atom_site_label_1
_geom_bond_atom_site_label_2
_geom_bond_distance
P1 C31 1.779(3)
P1 C41 1.779(3)
P1 C21 1.780(3)
P1 C11 1.816(3)
C11 C16 1.534(4)
C11 C12 1.535(4)
C11 H11A 0.91(3)
C12 C13 1.525(4)
C12 H12B 0.94(3)
C12 H12A 0.99(3)
C13 C14 1.522(5)
C13 H13B 0.90(3)
C13 H13A 0.97(4)
C14 C15 1.519(5)
C14 H14B 1.02(4)
C14 H14A 0.93(4)
C15 C16 1.531(4)
C15 H15B 0.97(4)
C15 H15A 0.98(4)
C16 H16B 0.98(4)
C16 H16A 0.95(4)
C21 C22 1.319(5)
C21 H21A 0.86(5)
C22 H22B 0.94(4)
C22 H22A 0.94(4)
C31 C32 1.324(5)
C31 H31A 0.96(4)
C32 H32B 1.02(5)
C32 H32A 0.97(4)
C41 C42 1.311(5)
C41 H41A 0.87(4)
C42 H42B 0.98(3)
C42 H42A 0.97(4)

loop_
_geom_torsion_atom_site_label_1
_geom_torsion_atom_site_label_2
_geom_torsion_atom_site_label_3
_geom_torsion_atom_site_label_4
_geom_torsion
C31 P1 C11 C16 -48.4(2)
C41 P1 C11 C16 -167.3(2)
C21 P1 C11 C16 72.2(2)
C31 P1 C11 C12 76.8(2)
C41 P1 C11 C12 -42.2(2)
C21 P1 C11 C12 -162.6(2)
C16 C11 C12 C13 -55.2(3)
P1 C11 C12 C13 179.5(2)
C11 C12 C13 C14 55.0(4)
C12 C13 C14 C15 -56.3(4)
C13 C14 C15 C16 56.9(4)
C14 C15 C16 C11 -56.6(4)
C12 C11 C16 C15 56.0(4)
P1 C11 C16 C15 -179.1(2)
C31 P1 C21 C22 -86.4(3)
C41 P1 C21 C22 33.4(4)
C11 P1 C21 C22 153.9(3)
C41 P1 C31 C32 -114.9(3)
C21 P1 C31 C32 5.4(3)
C11 P1 C31 C32 125.5(3)
C31 P1 C41 C42 -2.9(3)
C21 P1 C41 C42 -123.7(3)
C11 P1 C41 C42 116.0(3)
